data_1548995
loop_
_publ_author_name
'Gr\"ubel, Michael'
'Bosque, Irene'
'Altmann, Philipp J.'
'Bach, Thorsten'
'Hess, Corinna R.'

_publ_section_title
;
 Redox and photocatalytic properties of a Ni<sup>II</sup> complex with a
 macrocyclic biquinazoline (Mabiq) ligand.
;
_journal_issue 13
_journal_name_full 'Chemical science'
_journal_page_first 3313
_journal_page_last 3317
_journal_paper_doi 10.1039/c7sc05320g
_journal_volume 9
_journal_year 2018
_chemical_compound_source 'see text'
_chemical_formula_moiety 'C33 H33 N8 Ni'
_chemical_formula_sum 'C33 H33 N8 Ni'
_chemical_formula_weight 600.36
_space_group_IT_number 19
_space_group_name_Hall 'P 2ac 2ab'
_space_group_name_H-M_alt 'P 21 21 21'
_symmetry_cell_setting orthorhombic
_symmetry_Int_Tables_number 19
_symmetry_space_group_name_Hall 'P 2ac 2ab'
_symmetry_space_group_name_H-M 'P 21 21 21'
_atom_sites_solution_hydrogens geom
_audit_update_record
;
2017-08-10 deposited with the CCDC.
2018-02-20 downloaded from the CCDC.
;
_cell_angle_alpha 90
_cell_angle_beta 90
_cell_angle_gamma 90
_cell_formula_units_Z 8
_cell_length_a 10.1802(7)
_cell_length_b 20.4136(17)
_cell_length_c 26.689(2)
_cell_measurement_reflns_used 9615
_cell_measurement_temperature 100
_cell_measurement_theta_max 25.2668
_cell_measurement_theta_min 2.3622
_cell_volume 5546.4(7)
_computing_cell_refinement 'SAINT (Bruker, 2015)'
_computing_data_collection 'APEX III Control Software (Bruker, 2015)'
_computing_data_reduction 'SAINT (Bruker, 2015)'
_computing_molecular_graphics 'PLATON (Spek, 2011)'
_computing_publication_material 'PLATON (Spek, 2011), enCIFer (Allen, 2014)'
_computing_structure_refinement 'SHELXL2014 (Sheldrick, 2014), SHELXLE (Huebschle, 2011)'
_computing_structure_solution 'SHELXS97 (Sheldrick, 1997)'
_diffrn_ambient_temperature 100
_diffrn_detector ' CMOS plate '
_diffrn_detector_area_resol_mean 16
_diffrn_measured_fraction_theta_full 0.999
_diffrn_measured_fraction_theta_max 0.999
_diffrn_measurement_device ' \k-geometry diffractometer '
_diffrn_measurement_device_type ' Bruker Photon CMOS '
_diffrn_measurement_method ' phi- and omega-rotation '
_diffrn_radiation_monochromator 'Helios optic'
_diffrn_radiation_probe x-ray
_diffrn_radiation_source 'IMS microsource'
_diffrn_radiation_type MoK\a
_diffrn_radiation_wavelength 0.71073
_diffrn_reflns_av_R_equivalents 0.0857
_diffrn_reflns_av_unetI/netI 0.0329
_diffrn_reflns_limit_h_max 12
_diffrn_reflns_limit_h_min -12
_diffrn_reflns_limit_k_max 24
_diffrn_reflns_limit_k_min -24
_diffrn_reflns_limit_l_max 31
_diffrn_reflns_limit_l_min -31
_diffrn_reflns_number 192057
_diffrn_reflns_reduction_process
;
;
_diffrn_reflns_theta_full 25.03
_diffrn_reflns_theta_max 25.03
_diffrn_reflns_theta_min 2.24
_exptl_absorpt_coefficient_mu 0.739
_exptl_absorpt_correction_T_max 0.7452
_exptl_absorpt_correction_T_min 0.6534
_exptl_absorpt_correction_type multi-scan
_exptl_absorpt_process_details 'SADABS 2014/5, Bruker, 2014'
_exptl_crystal_colour green
_exptl_crystal_density_diffrn 1.438
_exptl_crystal_density_method 'Not Measured'
_exptl_crystal_description needle
_exptl_crystal_F_000 2520
_exptl_crystal_size_max 0.417
_exptl_crystal_size_mid 0.055
_exptl_crystal_size_min 0.040
_refine_diff_density_max 0.221
_refine_diff_density_min -0.312
_refine_diff_density_rms 0.052
_refine_ls_abs_structure_details 'Flack (1983)'
_refine_ls_abs_structure_Flack 0.000
_refine_ls_extinction_method none
_refine_ls_goodness_of_fit_ref 0.946
_refine_ls_hydrogen_treatment constr
_refine_ls_matrix_type full
_refine_ls_number_parameters 773
_refine_ls_number_reflns 9767
_refine_ls_number_restraints 0
_refine_ls_restrained_S_all 0.946
_refine_ls_R_factor_all 0.0410
_refine_ls_R_factor_gt 0.0308
_refine_ls_shift/su_max 0.001
_refine_ls_shift/su_mean 0.000
_refine_ls_structure_factor_coef Fsqd
_refine_ls_weighting_details 'W=1/[\S^2^(FO^2^)+(0.0248P)^2^+6.2581P] WHERE P=(FO^2^+2FC^2^)/3'
_refine_ls_weighting_scheme calc
_refine_ls_wR_factor_gt 0.0692
_refine_ls_wR_factor_ref 0.0711
_reflns_number_gt 8669
_reflns_number_total 9767
_reflns_threshold_expression I>2\s(I)
_cod_data_source_file c7sc05320g2.cif
_cod_data_source_block mo_grumi3_0m-auto
_cod_depositor_comments 'Adding full bibliography for 1548993--1548995.cif.'
_cod_database_code 1548995

loop_
_space_group_symop_id
_space_group_symop_operation_xyz
1 x,y,z
2 1/2-x,-y,1/2+z
3 1/2+x,1/2-y,-z
4 -x,1/2+y,1/2-z

loop_
_atom_site_label
_atom_site_type_symbol
_atom_site_fract_x
_atom_site_fract_y
_atom_site_fract_z
_atom_site_U_iso_or_equiv
_atom_site_adp_type
_atom_site_occupancy
_atom_site_site_symmetry_order
_atom_site_calc_flag
_atom_site_refinement_flags_posn
_atom_site_refinement_flags_adp
Ni1 Ni 0.08690(4) 0.62951(2) 0.68103(2) 0.01110(11) Uani 1 1 d . .
N1 N 0.1713(3) 0.58441(15) 0.73404(11) 0.0116(7) Uani 1 1 d . .
N2 N 0.1683(3) 0.57832(15) 0.82395(12) 0.0158(7) Uani 1 1 d . .
N3 N 0.3001(3) 0.50861(15) 0.68689(12) 0.0156(7) Uani 1 1 d . .
N4 N 0.1898(3) 0.58606(15) 0.63330(11) 0.0119(7) Uani 1 1 d . .
N5 N -0.0054(3) 0.67678(15) 0.63237(11) 0.0114(7) Uani 1 1 d . .
N6 N -0.1685(3) 0.72830(15) 0.68450(12) 0.0152(7) Uani 1 1 d . .
N7 N -0.0112(3) 0.66952(15) 0.73284(11) 0.0116(7) Uani 1 1 d . .
N8 N -0.0182(3) 0.67473(15) 0.82282(12) 0.0155(7) Uani 1 1 d . .
C1 C 0.1316(4) 0.60228(18) 0.78125(14) 0.0136(9) Uani 1 1 d . .
C2 C 0.2572(4) 0.52727(18) 0.82161(15) 0.0141(8) Uani 1 1 d . .
C3 C 0.2961(4) 0.49685(19) 0.86639(15) 0.0180(9) Uani 1 1 d . .
H3 H 0.2635 0.5124 0.8976 0.022 Uiso 1 1 calc R U
C4 C 0.3806(4) 0.44498(19) 0.86523(15) 0.0203(10) Uani 1 1 d . .
H4 H 0.4051 0.4239 0.8956 0.024 Uiso 1 1 calc R U
C5 C 0.4318(4) 0.42242(18) 0.81922(15) 0.0220(9) Uani 1 1 d . .
H5 H 0.4922 0.3870 0.8188 0.026 Uiso 1 1 calc R U
C6 C 0.3950(4) 0.45126(19) 0.77534(15) 0.0196(9) Uani 1 1 d . .
H6 H 0.4301 0.4360 0.7445 0.023 Uiso 1 1 calc R U
C7 C 0.3046(4) 0.50388(19) 0.77555(15) 0.0149(9) Uani 1 1 d . .
C8 C 0.2578(4) 0.53364(19) 0.73036(15) 0.0129(8) Uani 1 1 d . .
C9 C 0.2670(4) 0.53382(19) 0.64344(14) 0.0138(9) Uani 1 1 d . .
C10 C 0.3132(4) 0.50136(19) 0.59562(15) 0.0158(9) Uani 1 1 d . .
C11 C 0.2092(5) 0.44893(19) 0.58261(16) 0.0231(10) Uani 1 1 d . .
H11A H 0.1244 0.4702 0.5767 0.035 Uiso 1 1 calc R U
H11B H 0.2010 0.4180 0.6105 0.035 Uiso 1 1 calc R U
H11C H 0.2363 0.4253 0.5524 0.035 Uiso 1 1 calc R U
C12 C 0.4470(4) 0.4690(2) 0.60113(15) 0.0211(9) Uani 1 1 d . .
H12A H 0.4774 0.4538 0.5683 0.032 Uiso 1 1 calc R U
H12B H 0.4400 0.4316 0.6240 0.032 Uiso 1 1 calc R U
H12C H 0.5099 0.5008 0.6147 0.032 Uiso 1 1 calc R U
C13 C 0.3067(4) 0.55979(18) 0.55868(14) 0.0133(8) Uani 1 1 d . .
C14 C 0.2806(4) 0.5410(2) 0.50410(14) 0.0166(9) Uani 1 1 d . .
H14A H 0.2838 0.5804 0.4831 0.025 Uiso 1 1 calc R U
H14B H 0.1936 0.5208 0.5014 0.025 Uiso 1 1 calc R U
H14C H 0.3477 0.5099 0.4928 0.025 Uiso 1 1 calc R U
C15 C 0.4333(4) 0.60022(18) 0.56160(15) 0.0172(9) Uani 1 1 d . .
H15A H 0.5062 0.5750 0.5474 0.026 Uiso 1 1 calc R U
H15B H 0.4526 0.6106 0.5967 0.026 Uiso 1 1 calc R U
H15C H 0.4222 0.6409 0.5426 0.026 Uiso 1 1 calc R U
C16 C 0.1975(4) 0.59950(18) 0.58233(14) 0.0137(8) Uani 1 1 d . .
C17 C 0.1195(4) 0.64472(18) 0.55880(14) 0.0150(9) Uani 1 1 d . .
H17 H 0.1333 0.6515 0.5240 0.018 Uiso 1 1 calc R U
C18 C 0.0228(4) 0.68103(18) 0.58155(14) 0.0127(8) Uani 1 1 d . .
C19 C -0.0630(4) 0.73268(18) 0.55715(13) 0.0138(8) Uani 1 1 d . .
C20 C -0.0944(4) 0.71974(19) 0.50244(13) 0.0161(8) Uani 1 1 d . .
H20A H -0.1599 0.7515 0.4908 0.024 Uiso 1 1 calc R U
H20B H -0.1295 0.6753 0.4988 0.024 Uiso 1 1 calc R U
H20C H -0.0142 0.7241 0.4824 0.024 Uiso 1 1 calc R U
C21 C 0.0075(4) 0.79918(19) 0.56186(15) 0.0188(9) Uani 1 1 d . .
H21A H 0.0921 0.7971 0.5444 0.028 Uiso 1 1 calc R U
H21B H 0.0222 0.8092 0.5973 0.028 Uiso 1 1 calc R U
H21C H -0.0470 0.8335 0.5468 0.028 Uiso 1 1 calc R U
C22 C -0.1831(4) 0.73006(19) 0.59273(14) 0.0158(9) Uani 1 1 d . .
C23 C -0.2746(4) 0.6723(2) 0.58002(15) 0.0205(10) Uani 1 1 d . .
H23A H -0.3235 0.6822 0.5493 0.031 Uiso 1 1 calc R U
H23B H -0.3363 0.6653 0.6077 0.031 Uiso 1 1 calc R U
H23C H -0.2220 0.6326 0.5750 0.031 Uiso 1 1 calc R U
C24 C -0.2637(4) 0.7925(2) 0.59722(15) 0.0208(10) Uani 1 1 d . .
H24A H -0.2968 0.8050 0.5641 0.031 Uiso 1 1 calc R U
H24B H -0.2084 0.8277 0.6106 0.031 Uiso 1 1 calc R U
H24C H -0.3379 0.7849 0.6199 0.031 Uiso 1 1 calc R U
C25 C -0.1158(4) 0.71155(18) 0.64146(14) 0.0128(8) Uani 1 1 d . .
C26 C -0.1157(4) 0.71060(18) 0.72817(14) 0.0140(8) Uani 1 1 d . .
C27 C -0.1743(4) 0.73682(19) 0.77307(15) 0.0140(8) Uani 1 1 d . .
C28 C -0.2806(4) 0.7806(2) 0.77124(16) 0.0208(9) Uani 1 1 d . .
H28 H -0.3174 0.7929 0.7399 0.025 Uiso 1 1 calc R U
C29 C -0.3310(4) 0.80556(19) 0.81494(16) 0.0222(9) Uani 1 1 d . .
H29 H -0.4030 0.8352 0.8138 0.027 Uiso 1 1 calc R U
C30 C -0.2772(4) 0.7877(2) 0.86111(15) 0.0187(9) Uani 1 1 d . .
H30 H -0.3128 0.8053 0.8911 0.022 Uiso 1 1 calc R U
C31 C -0.1742(4) 0.7451(2) 0.86356(15) 0.0188(9) Uani 1 1 d . .
H31 H -0.1383 0.7332 0.8951 0.023 Uiso 1 1 calc R U
C32 C -0.1210(4) 0.71877(17) 0.81917(15) 0.0148(8) Uani 1 1 d . .
C33 C 0.0286(4) 0.65314(18) 0.78066(14) 0.0133(8) Uani 1 1 d . .
Ni2 Ni 0.94859(4) 0.37812(2) 0.33110(2) 0.01138(11) Uani 1 1 d . .
N9 N 1.0280(3) 0.33509(15) 0.27593(11) 0.0126(7) Uani 1 1 d . .
N10 N 1.0171(3) 0.33276(15) 0.18621(12) 0.0150(7) Uani 1 1 d . .
N11 N 1.1601(3) 0.25726(14) 0.31951(12) 0.0152(7) Uani 1 1 d . .
N12 N 1.0553(3) 0.33236(14) 0.37657(11) 0.0118(7) Uani 1 1 d . .
N13 N 0.8597(3) 0.42340(15) 0.38191(11) 0.0126(7) Uani 1 1 d . .
N14 N 0.6931(3) 0.47721(15) 0.33295(12) 0.0151(7) Uani 1 1 d . .
N15 N 0.8475(3) 0.42097(15) 0.28141(11) 0.0124(7) Uani 1 1 d . .
N16 N 0.8391(3) 0.43352(16) 0.19217(12) 0.0171(7) Uani 1 1 d . .
C34 C 0.9851(4) 0.35573(18) 0.22969(14) 0.0134(8) Uani 1 1 d . .
C35 C 1.1003(4) 0.27922(17) 0.18603(14) 0.0135(8) Uani 1 1 d . .
C36 C 1.1323(4) 0.24974(19) 0.14005(14) 0.0153(9) Uani 1 1 d . .
H36 H 1.1001 0.2679 0.1097 0.018 Uiso 1 1 calc R U
C37 C 1.2096(4) 0.19510(19) 0.13894(15) 0.0175(9) Uani 1 1 d . .
H37 H 1.2295 0.1748 0.1078 0.021 Uiso 1 1 calc R U
C38 C 1.2600(4) 0.1686(2) 0.18369(16) 0.0214(9) Uani 1 1 d . .
H38 H 1.3146 0.1309 0.1825 0.026 Uiso 1 1 calc R U
C39 C 1.2308(4) 0.1968(2) 0.22890(16) 0.0199(9) Uani 1 1 d . .
H39 H 1.2657 0.1789 0.2589 0.024 Uiso 1 1 calc R U
C40 C 1.1489(4) 0.25252(19) 0.23078(14) 0.0145(8) Uani 1 1 d . .
C41 C 1.1114(4) 0.28301(19) 0.27742(14) 0.0151(9) Uani 1 1 d . .
C42 C 1.1334(4) 0.28105(18) 0.36407(14) 0.0137(9) Uani 1 1 d . .
C43 C 1.1872(4) 0.24748(18) 0.41029(14) 0.0147(8) Uani 1 1 d . .
C44 C 1.3238(4) 0.2187(2) 0.40223(15) 0.0223(10) Uani 1 1 d . .
H44A H 1.3191 0.1835 0.3773 0.033 Uiso 1 1 calc R U
H44B H 1.3569 0.2011 0.4340 0.033 Uiso 1 1 calc R U
H44C H 1.3832 0.2531 0.3902 0.033 Uiso 1 1 calc R U
C45 C 1.0907(4) 0.19177(18) 0.42272(15) 0.0221(9) Uani 1 1 d . .
H45A H 1.0035 0.2102 0.4293 0.033 Uiso 1 1 calc R U
H45B H 1.1215 0.1682 0.4525 0.033 Uiso 1 1 calc R U
H45C H 1.0856 0.1615 0.3943 0.033 Uiso 1 1 calc R U
C46 C 1.1785(4) 0.30386(18) 0.44933(14) 0.0142(8) Uani 1 1 d . .
C47 C 1.3020(4) 0.34669(19) 0.44771(15) 0.0183(9) Uani 1 1 d . .
H47A H 1.3203 0.3594 0.4130 0.027 Uiso 1 1 calc R U
H47B H 1.3767 0.3220 0.4611 0.027 Uiso 1 1 calc R U
H47C H 1.2879 0.3861 0.4680 0.027 Uiso 1 1 calc R U
C48 C 1.1559(4) 0.28091(19) 0.50310(14) 0.0180(9) Uani 1 1 d . .
H48A H 1.0706 0.2589 0.5054 0.027 Uiso 1 1 calc R U
H48B H 1.1570 0.3188 0.5257 0.027 Uiso 1 1 calc R U
H48C H 1.2257 0.2503 0.5128 0.027 Uiso 1 1 calc R U
C49 C 1.0666(4) 0.34343(17) 0.42755(13) 0.0132(8) Uani 1 1 d . .
C50 C 0.9900(4) 0.38787(18) 0.45320(14) 0.0157(9) Uani 1 1 d . .
H50 H 1.0062 0.3930 0.4880 0.019 Uiso 1 1 calc R U
C51 C 0.8920(4) 0.42524(18) 0.43238(14) 0.0137(8) Uani 1 1 d . .
C52 C 0.8063(4) 0.47460(19) 0.45937(15) 0.0157(9) Uani 1 1 d . .
C53 C 0.8728(4) 0.54220(19) 0.45800(16) 0.0238(10) Uani 1 1 d . .
H53A H 0.8895 0.5547 0.4231 0.036 Uiso 1 1 calc R U
H53B H 0.9562 0.5403 0.4763 0.036 Uiso 1 1 calc R U
H53C H 0.8152 0.5747 0.4737 0.036 Uiso 1 1 calc R U
C54 C 0.7797(4) 0.4572(2) 0.51402(14) 0.0213(10) Uani 1 1 d . .
H54A H 0.7539 0.4111 0.5164 0.032 Uiso 1 1 calc R U
H54B H 0.7088 0.4849 0.5270 0.032 Uiso 1 1 calc R U
H54C H 0.8595 0.4645 0.5338 0.032 Uiso 1 1 calc R U
C55 C 0.6845(4) 0.47406(18) 0.42468(14) 0.0146(8) Uani 1 1 d . .
C56 C 0.6033(4) 0.5368(2) 0.42316(15) 0.0225(9) Uani 1 1 d . .
H56A H 0.6573 0.5727 0.4100 0.034 Uiso 1 1 calc R U
H56B H 0.5737 0.5478 0.4571 0.034 Uiso 1 1 calc R U
H56C H 0.5268 0.5304 0.4014 0.034 Uiso 1 1 calc R U
C57 C 0.5925(4) 0.41632(19) 0.43667(15) 0.0208(9) Uani 1 1 d . .
H57A H 0.5317 0.4096 0.4087 0.031 Uiso 1 1 calc R U
H57B H 0.5424 0.4261 0.4671 0.031 Uiso 1 1 calc R U
H57C H 0.6447 0.3766 0.4418 0.031 Uiso 1 1 calc R U
C58 C 0.7489(4) 0.45814(18) 0.37515(15) 0.0132(9) Uani 1 1 d . .
C59 C 0.7436(4) 0.46183(19) 0.28826(14) 0.0129(9) Uani 1 1 d . .
C60 C 0.6822(4) 0.49079(19) 0.24472(15) 0.0146(8) Uani 1 1 d . .
C61 C 0.5735(4) 0.53336(19) 0.24862(15) 0.0181(9) Uani 1 1 d . .
H61 H 0.5341 0.5415 0.2803 0.022 Uiso 1 1 calc R U
C62 C 0.5252(4) 0.56295(19) 0.20627(15) 0.0197(9) Uani 1 1 d . .
H62 H 0.4522 0.5918 0.2087 0.024 Uiso 1 1 calc R U
C63 C 0.5827(4) 0.55096(19) 0.15954(15) 0.0210(9) Uani 1 1 d . .
H63 H 0.5500 0.5726 0.1306 0.025 Uiso 1 1 calc R U
C64 C 0.6853(4) 0.50846(19) 0.15515(15) 0.0197(9) Uani 1 1 d . .
H64 H 0.7219 0.4998 0.1231 0.024 Uiso 1 1 calc R U
C65 C 0.7369(4) 0.47750(19) 0.19765(15) 0.0160(9) Uani 1 1 d . .
C66 C 0.8846(4) 0.40798(18) 0.23290(14) 0.0129(8) Uani 1 1 d . .

loop_
_atom_site_aniso_label
_atom_site_aniso_U_11
_atom_site_aniso_U_22
_atom_site_aniso_U_33
_atom_site_aniso_U_23
_atom_site_aniso_U_13
_atom_site_aniso_U_12
Ni1 0.0125(2) 0.0116(2) 0.0093(2) 0.0003(2) 0.00052(18) 0.00248(19)
N1 0.0153(18) 0.0109(17) 0.0088(17) -0.0001(13) 0.0023(13) 0.0015(14)
N2 0.0175(17) 0.0180(16) 0.0120(17) 0.0011(14) -0.0024(14) 0.0022(13)
N3 0.0164(17) 0.0143(16) 0.0161(18) 0.0004(14) 0.0013(15) 0.0051(14)
N4 0.0128(17) 0.0112(16) 0.0118(17) 0.0005(13) 0.0013(13) 0.0008(14)
N5 0.0143(17) 0.0119(16) 0.0079(16) -0.0005(13) -0.0016(13) 0.0008(13)
N6 0.0168(17) 0.0158(16) 0.0131(17) -0.0007(15) -0.0005(15) 0.0064(14)
N7 0.0142(17) 0.0119(16) 0.0088(16) -0.0006(13) -0.0010(13) 0.0002(14)
N8 0.0187(17) 0.0171(16) 0.0108(17) -0.0023(14) 0.0029(14) 0.0028(13)
C1 0.014(2) 0.013(2) 0.014(2) -0.0004(15) 0.0012(16) -0.0015(16)
C2 0.0145(19) 0.0122(18) 0.016(2) 0.0003(17) -0.0026(17) -0.0011(15)
C3 0.024(2) 0.017(2) 0.013(2) 0.0030(17) -0.0047(17) -0.0008(18)
C4 0.023(2) 0.019(2) 0.019(2) 0.0060(17) -0.0085(18) -0.0018(18)
C5 0.022(2) 0.0169(19) 0.027(2) 0.0017(18) -0.0077(19) 0.0046(17)
C6 0.022(2) 0.017(2) 0.020(2) -0.0040(17) -0.0018(18) 0.0049(18)
C7 0.017(2) 0.014(2) 0.014(2) 0.0004(17) -0.0038(17) -0.0016(17)
C8 0.011(2) 0.014(2) 0.014(2) 0.0004(17) -0.0014(16) 0.0007(17)
C9 0.013(2) 0.014(2) 0.015(2) 0.0019(17) 0.0007(16) -0.0005(17)
C10 0.017(2) 0.015(2) 0.016(2) -0.0022(16) 0.0030(17) 0.0052(17)
C11 0.032(3) 0.016(2) 0.020(2) -0.0042(18) 0.0077(19) -0.0062(19)
C12 0.023(2) 0.020(2) 0.020(2) 0.0015(17) 0.0065(19) 0.0096(19)
C13 0.013(2) 0.014(2) 0.013(2) -0.0002(16) 0.0022(16) 0.0010(16)
C14 0.017(2) 0.017(2) 0.015(2) -0.0016(17) 0.0014(17) 0.0017(17)
C15 0.015(2) 0.018(2) 0.019(2) -0.0024(16) 0.0019(18) -0.0019(17)
C16 0.017(2) 0.0108(19) 0.013(2) -0.0004(15) 0.0015(16) -0.0007(16)
C17 0.017(2) 0.016(2) 0.012(2) -0.0001(15) -0.0021(16) -0.0018(16)
C18 0.013(2) 0.0128(19) 0.012(2) -0.0008(16) 0.0017(16) -0.0017(16)
C19 0.016(2) 0.0144(19) 0.0106(18) 0.0009(15) -0.0003(16) 0.0003(17)
C20 0.020(2) 0.0149(19) 0.0136(19) -0.0011(16) -0.0034(17) 0.0027(18)
C21 0.019(2) 0.019(2) 0.019(2) 0.0017(17) -0.0030(17) -0.0011(17)
C22 0.018(2) 0.017(2) 0.012(2) 0.0016(16) -0.0017(17) 0.0014(18)
C23 0.018(2) 0.025(2) 0.018(2) 0.0066(19) -0.0031(18) -0.0049(18)
C24 0.020(2) 0.026(2) 0.017(2) -0.0005(18) -0.0041(17) 0.0101(19)
C25 0.014(2) 0.0097(19) 0.014(2) -0.0003(15) -0.0011(16) 0.0002(16)
C26 0.013(2) 0.011(2) 0.017(2) -0.0009(16) 0.0022(16) 0.0006(17)
C27 0.015(2) 0.013(2) 0.015(2) -0.0018(17) 0.0035(16) 0.0005(17)
C28 0.018(2) 0.023(2) 0.021(2) -0.0017(19) -0.0018(18) 0.0027(18)
C29 0.021(2) 0.022(2) 0.024(2) -0.0020(19) 0.0042(19) 0.0058(17)
C30 0.022(2) 0.019(2) 0.016(2) -0.0055(17) 0.0045(17) -0.0001(18)
C31 0.023(2) 0.019(2) 0.014(2) -0.0037(17) 0.0007(17) -0.0014(19)
C32 0.016(2) 0.0125(18) 0.016(2) 0.0005(16) 0.0033(17) -0.0016(15)
C33 0.016(2) 0.0121(19) 0.011(2) -0.0002(15) 0.0006(17) -0.0008(16)
Ni2 0.0131(2) 0.0108(2) 0.0102(2) -0.0006(2) -0.00028(18) 0.0030(2)
N9 0.0151(17) 0.0110(16) 0.0116(16) -0.0004(13) -0.0019(14) 0.0037(14)
N10 0.0163(17) 0.0157(16) 0.0130(17) -0.0013(14) 0.0020(14) 0.0032(13)
N11 0.0172(17) 0.0140(16) 0.0143(17) -0.0011(14) -0.0025(15) 0.0029(13)
N12 0.0115(17) 0.0119(16) 0.0120(16) 0.0014(13) -0.0018(13) 0.0000(14)
N13 0.0144(17) 0.0103(16) 0.0132(17) 0.0000(13) 0.0004(13) 0.0010(14)
N14 0.0167(17) 0.0121(16) 0.0164(18) 0.0008(14) -0.0002(15) 0.0022(13)
N15 0.0157(18) 0.0110(17) 0.0103(17) -0.0002(13) -0.0024(13) 0.0007(14)
N16 0.0209(18) 0.0185(17) 0.0118(18) 0.0014(14) -0.0033(14) 0.0033(15)
C34 0.014(2) 0.014(2) 0.0114(19) 0.0036(15) -0.0010(15) -0.0006(16)
C35 0.0110(19) 0.0151(19) 0.014(2) 0.0021(16) 0.0022(17) -0.0022(16)
C36 0.018(2) 0.017(2) 0.012(2) -0.0009(16) 0.0030(16) -0.0015(17)
C37 0.020(2) 0.017(2) 0.016(2) -0.0054(17) 0.0060(18) -0.0006(17)
C38 0.022(2) 0.020(2) 0.023(2) -0.0029(19) 0.0030(19) 0.0079(17)
C39 0.021(2) 0.019(2) 0.020(2) -0.0020(18) -0.0045(18) 0.0062(18)
C40 0.013(2) 0.015(2) 0.015(2) -0.0029(17) 0.0012(16) -0.0005(16)
C41 0.014(2) 0.016(2) 0.015(2) 0.0000(16) -0.0013(17) -0.0023(17)
C42 0.015(2) 0.010(2) 0.016(2) -0.0014(16) 0.0000(16) -0.0010(16)
C43 0.017(2) 0.012(2) 0.016(2) -0.0006(16) -0.0048(16) 0.0000(17)
C44 0.025(2) 0.022(2) 0.019(2) -0.0025(18) -0.0047(18) 0.0058(19)
C45 0.029(2) 0.014(2) 0.023(2) 0.0059(17) -0.0068(19) -0.0023(18)
C46 0.016(2) 0.016(2) 0.011(2) 0.0025(16) 0.0003(16) -0.0005(17)
C47 0.018(2) 0.018(2) 0.019(2) 0.0008(17) -0.0051(18) -0.0008(17)
C48 0.023(2) 0.018(2) 0.013(2) 0.0021(17) -0.0011(17) 0.0024(18)
C49 0.014(2) 0.0136(18) 0.0120(19) -0.0002(15) 0.0010(16) -0.0027(16)
C50 0.018(2) 0.016(2) 0.0127(19) -0.0009(16) 0.0006(16) -0.0017(17)
C51 0.014(2) 0.014(2) 0.013(2) -0.0010(16) 0.0021(16) -0.0035(17)
C52 0.016(2) 0.014(2) 0.017(2) -0.0018(16) 0.0021(17) 0.0013(17)
C53 0.022(2) 0.017(2) 0.032(3) -0.0088(19) 0.0035(19) -0.0039(18)
C54 0.022(2) 0.027(2) 0.015(2) -0.0029(18) 0.0047(18) 0.0029(19)
C55 0.015(2) 0.012(2) 0.016(2) -0.0011(16) 0.0042(16) 0.0034(17)
C56 0.026(2) 0.021(2) 0.020(2) 0.0001(18) 0.0049(18) 0.0050(19)
C57 0.019(2) 0.021(2) 0.022(2) -0.0052(17) 0.0047(18) -0.0049(19)
C58 0.012(2) 0.0093(19) 0.018(2) -0.0009(16) 0.0015(16) -0.0022(17)
C59 0.012(2) 0.012(2) 0.015(2) -0.0019(16) 0.0001(16) -0.0024(17)
C60 0.014(2) 0.013(2) 0.017(2) -0.0004(17) -0.0019(16) -0.0027(17)
C61 0.014(2) 0.017(2) 0.023(2) -0.0006(17) -0.0022(17) 0.0006(17)
C62 0.014(2) 0.018(2) 0.027(2) 0.0003(18) -0.0071(18) 0.0033(17)
C63 0.021(2) 0.019(2) 0.022(2) 0.0047(17) -0.0109(18) 0.0021(18)
C64 0.023(2) 0.022(2) 0.014(2) 0.0021(17) -0.0056(17) 0.0027(19)
C65 0.016(2) 0.016(2) 0.016(2) -0.0005(17) -0.0028(16) 0.0007(17)
C66 0.013(2) 0.0118(19) 0.014(2) -0.0019(16) 0.0008(16) 0.0009(16)

loop_
_atom_type_symbol
_atom_type_description
_atom_type_scat_dispersion_real
_atom_type_scat_dispersion_imag
_atom_type_scat_source
C C 0.0033 0.0016 ' International Tables Vol C Tables 4.2.6.8 and 6.1.1.4'
H H 0.0000 0.0000 ' International Tables Vol C Tables 4.2.6.8 and 6.1.1.4'
N N 0.0061 0.0033 ' International Tables Vol C Tables 4.2.6.8 and 6.1.1.4'
Ni Ni 0.3393 1.1124 ' International Tables Vol C Tables 4.2.6.8 and 6.1.1.4'

loop_
_geom_angle_atom_site_label_1
_geom_angle_atom_site_label_2
_geom_angle_atom_site_label_3
_geom_angle
N5 Ni1 N4 93.03(13)
N5 Ni1 N7 91.12(12)
N4 Ni1 N7 175.83(14)
N5 Ni1 N1 175.56(14)
N4 Ni1 N1 91.38(13)
N7 Ni1 N1 84.47(13)
C8 N1 C1 117.3(3)
C8 N1 Ni1 127.5(3)
C1 N1 Ni1 115.0(2)
C1 N2 C2 115.7(3)
C9 N3 C8 122.2(3)
C9 N4 C16 108.6(3)
C9 N4 Ni1 124.2(3)
C16 N4 Ni1 127.2(3)
C25 N5 C18 108.3(3)
C25 N5 Ni1 124.3(2)
C18 N5 Ni1 127.3(3)
C25 N6 C26 121.9(3)
C26 N7 C33 117.6(3)
C26 N7 Ni1 127.8(3)
C33 N7 Ni1 114.6(2)
C33 N8 C32 115.9(3)
N2 C1 N1 128.5(4)
N2 C1 C33 118.7(3)
N1 C1 C33 112.7(3)
N2 C2 C3 118.7(4)
N2 C2 C7 121.4(4)
C3 C2 C7 119.8(3)
C4 C3 C2 120.1(4)
C4 C3 H3 119.9
C2 C3 H3 119.9
C3 C4 C5 120.4(4)
C3 C4 H4 119.8
C5 C4 H4 119.8
C6 C5 C4 120.3(4)
C6 C5 H5 119.8
C4 C5 H5 119.8
C5 C6 C7 120.2(4)
C5 C6 H6 119.9
C7 C6 H6 119.9
C2 C7 C6 119.0(4)
C2 C7 C8 118.6(4)
C6 C7 C8 122.4(4)
N3 C8 N1 124.1(3)
N3 C8 C7 117.4(3)
N1 C8 C7 118.5(3)
N3 C9 N4 129.4(4)
N3 C9 C10 119.6(3)
N4 C9 C10 110.9(3)
C9 C10 C12 112.8(3)
C9 C10 C11 106.3(3)
C12 C10 C11 109.6(3)
C9 C10 C13 100.7(3)
C12 C10 C13 115.7(3)
C11 C10 C13 111.2(3)
C10 C11 H11A 109.5
C10 C11 H11B 109.5
H11A C11 H11B 109.5
C10 C11 H11C 109.5
H11A C11 H11C 109.5
H11B C11 H11C 109.5
C10 C12 H12A 109.5
C10 C12 H12B 109.5
H12A C12 H12B 109.5
C10 C12 H12C 109.5
H12A C12 H12C 109.5
H12B C12 H12C 109.5
C16 C13 C14 113.8(3)
C16 C13 C15 107.9(3)
C14 C13 C15 109.2(3)
C16 C13 C10 100.3(3)
C14 C13 C10 114.9(3)
C15 C13 C10 110.3(3)
C13 C14 H14A 109.5
C13 C14 H14B 109.5
H14A C14 H14B 109.5
C13 C14 H14C 109.5
H14A C14 H14C 109.5
H14B C14 H14C 109.5
C13 C15 H15A 109.5
C13 C15 H15B 109.5
H15A C15 H15B 109.5
C13 C15 H15C 109.5
H15A C15 H15C 109.5
H15B C15 H15C 109.5
C17 C16 N4 123.3(3)
C17 C16 C13 126.5(3)
N4 C16 C13 110.1(3)
C16 C17 C18 125.2(4)
C16 C17 H17 117.4
C18 C17 H17 117.4
C17 C18 N5 123.1(3)
C17 C18 C19 126.7(3)
N5 C18 C19 110.1(3)
C18 C19 C20 114.4(3)
C18 C19 C21 108.0(3)
C20 C19 C21 109.3(3)
C18 C19 C22 99.6(3)
C20 C19 C22 114.7(3)
C21 C19 C22 110.4(3)
C19 C20 H20A 109.5
C19 C20 H20B 109.5
H20A C20 H20B 109.5
C19 C20 H20C 109.5
H20A C20 H20C 109.5
H20B C20 H20C 109.5
C19 C21 H21A 109.5
C19 C21 H21B 109.5
H21A C21 H21B 109.5
C19 C21 H21C 109.5
H21A C21 H21C 109.5
H21B C21 H21C 109.5
C25 C22 C24 112.6(3)
C25 C22 C23 105.7(3)
C24 C22 C23 109.4(3)
C25 C22 C19 100.2(3)
C24 C22 C19 116.5(3)
C23 C22 C19 111.6(3)
C22 C23 H23A 109.5
C22 C23 H23B 109.5
H23A C23 H23B 109.5
C22 C23 H23C 109.5
H23A C23 H23C 109.5
H23B C23 H23C 109.5
C22 C24 H24A 109.5
C22 C24 H24B 109.5
H24A C24 H24B 109.5
C22 C24 H24C 109.5
H24A C24 H24C 109.5
H24B C24 H24C 109.5
N6 C25 N5 129.3(3)
N6 C25 C22 120.0(3)
N5 C25 C22 110.6(3)
N6 C26 N7 124.2(3)
N6 C26 C27 117.3(3)
N7 C26 C27 118.4(3)
C32 C27 C28 119.9(4)
C32 C27 C26 118.3(4)
C28 C27 C26 121.8(4)
C29 C28 C27 119.7(4)
C29 C28 H28 120.2
C27 C28 H28 120.2
C28 C29 C30 120.4(4)
C28 C29 H29 119.8
C30 C29 H29 119.8
C31 C30 C29 120.7(4)
C31 C30 H30 119.7
C29 C30 H30 119.7
C30 C31 C32 119.9(4)
C30 C31 H31 120.1
C32 C31 H31 120.1
N8 C32 C27 121.9(3)
N8 C32 C31 118.7(4)
C27 C32 C31 119.4(3)
N8 C33 N7 127.6(3)
N8 C33 C1 119.4(3)
N7 C33 C1 112.9(3)
N13 Ni2 N12 93.27(13)
N13 Ni2 N15 90.94(13)
N12 Ni2 N15 175.79(14)
N13 Ni2 N9 175.25(14)
N12 Ni2 N9 91.41(13)
N15 Ni2 N9 84.38(14)
C41 N9 C34 117.6(3)
C41 N9 Ni2 127.3(3)
C34 N9 Ni2 114.8(2)
C34 N10 C35 116.3(3)
C42 N11 C41 122.6(3)
C42 N12 C49 108.6(3)
C42 N12 Ni2 124.3(3)
C49 N12 Ni2 127.0(3)
C58 N13 C51 108.4(3)
C58 N13 Ni2 124.6(3)
C51 N13 Ni2 127.0(3)
C58 N14 C59 121.8(3)
C59 N15 C66 117.3(3)
C59 N15 Ni2 127.8(3)
C66 N15 Ni2 114.9(3)
C66 N16 C65 116.3(3)
N10 C34 N9 127.9(3)
N10 C34 C66 119.1(3)
N9 C34 C66 112.9(3)
N10 C35 C40 121.4(3)
N10 C35 C36 118.9(3)
C40 C35 C36 119.7(3)
C37 C36 C35 120.2(4)
C37 C36 H36 119.9
C35 C36 H36 119.9
C36 C37 C38 120.4(4)
C36 C37 H37 119.8
C38 C37 H37 119.8
C39 C38 C37 120.5(4)
C39 C38 H38 119.8
C37 C38 H38 119.8
C38 C39 C40 119.9(4)
C38 C39 H39 120.1
C40 C39 H39 120.1
C35 C40 C39 119.4(4)
C35 C40 C41 118.2(4)
C39 C40 C41 122.3(4)
N11 C41 N9 124.3(3)
N11 C41 C40 117.2(4)
N9 C41 C40 118.5(3)
N11 C42 N12 129.0(4)
N11 C42 C43 119.7(3)
N12 C42 C43 111.2(3)
C42 C43 C44 112.9(3)
C42 C43 C45 106.2(3)
C44 C43 C45 109.2(3)
C42 C43 C46 101.0(3)
C44 C43 C46 115.5(3)
C45 C43 C46 111.5(3)
C43 C44 H44A 109.5
C43 C44 H44B 109.5
H44A C44 H44B 109.5
C43 C44 H44C 109.5
H44A C44 H44C 109.5
H44B C44 H44C 109.5
C43 C45 H45A 109.5
C43 C45 H45B 109.5
H45A C45 H45B 109.5
C43 C45 H45C 109.5
H45A C45 H45C 109.5
H45B C45 H45C 109.5
C49 C46 C48 114.3(3)
C49 C46 C47 107.6(3)
C48 C46 C47 109.0(3)
C49 C46 C43 100.4(3)
C48 C46 C43 114.3(3)
C47 C46 C43 110.9(3)
C46 C47 H47A 109.5
C46 C47 H47B 109.5
H47A C47 H47B 109.5
C46 C47 H47C 109.5
H47A C47 H47C 109.5
H47B C47 H47C 109.5
C46 C48 H48A 109.5
C46 C48 H48B 109.5
H48A C48 H48B 109.5
C46 C48 H48C 109.5
H48A C48 H48C 109.5
H48B C48 H48C 109.5
C50 C49 N12 123.3(3)
C50 C49 C46 125.9(3)
N12 C49 C46 110.7(3)
C51 C50 C49 125.2(4)
C51 C50 H50 117.4
C49 C50 H50 117.4
C50 C51 N13 123.4(3)
C50 C51 C52 126.5(3)
N13 C51 C52 110.1(3)
C51 C52 C54 113.7(3)
C51 C52 C53 109.4(3)
C54 C52 C53 108.0(3)
C51 C52 C55 99.9(3)
C54 C52 C55 115.4(3)
C53 C52 C55 110.2(3)
C52 C53 H53A 109.5
C52 C53 H53B 109.5
H53A C53 H53B 109.5
C52 C53 H53C 109.5
H53A C53 H53C 109.5
H53B C53 H53C 109.5
C52 C54 H54A 109.5
C52 C54 H54B 109.5
H54A C54 H54B 109.5
C52 C54 H54C 109.5
H54A C54 H54C 109.5
H54B C54 H54C 109.5
C58 C55 C56 113.1(3)
C58 C55 C57 106.3(3)
C56 C55 C57 108.6(3)
C58 C55 C52 100.2(3)
C56 C55 C52 116.3(3)
C57 C55 C52 111.6(3)
C55 C56 H56A 109.5
C55 C56 H56B 109.5
H56A C56 H56B 109.5
C55 C56 H56C 109.5
H56A C56 H56C 109.5
H56B C56 H56C 109.5
C55 C57 H57A 109.5
C55 C57 H57B 109.5
H57A C57 H57B 109.5
C55 C57 H57C 109.5
H57A C57 H57C 109.5
H57B C57 H57C 109.5
N14 C58 N13 129.1(4)
N14 C58 C55 119.7(3)
N13 C58 C55 111.1(3)
N14 C59 N15 124.3(3)
N14 C59 C60 117.1(3)
N15 C59 C60 118.6(3)
C65 C60 C61 119.8(4)
C65 C60 C59 118.0(4)
C61 C60 C59 122.1(4)
C62 C61 C60 119.4(4)
C62 C61 H61 120.3
C60 C61 H61 120.3
C61 C62 C63 120.5(4)
C61 C62 H62 119.8
C63 C62 H62 119.8
C64 C63 C62 120.6(4)
C64 C63 H63 119.7
C62 C63 H63 119.7
C63 C64 C65 120.3(4)
C63 C64 H64 119.8
C65 C64 H64 119.8
N16 C65 C60 121.3(4)
N16 C65 C64 119.3(4)
C60 C65 C64 119.3(4)
N16 C66 N15 128.0(4)
N16 C66 C34 119.4(3)
N15 C66 C34 112.5(3)

loop_
_geom_bond_atom_site_label_1
_geom_bond_atom_site_label_2
_geom_bond_distance
Ni1 N5 1.871(3)
Ni1 N4 1.873(3)
Ni1 N7 1.891(3)
Ni1 N1 1.894(3)
N1 C8 1.363(5)
N1 C1 1.373(5)
N2 C1 1.295(5)
N2 C2 1.381(5)
N3 C9 1.313(5)
N3 C8 1.339(5)
N4 C9 1.352(5)
N4 C16 1.390(5)
N5 C25 1.351(5)
N5 C18 1.389(5)
N6 C25 1.314(5)
N6 C26 1.333(5)
N7 C26 1.360(5)
N7 C33 1.380(5)
N8 C33 1.299(5)
N8 C32 1.383(5)
C1 C33 1.475(5)
C2 C3 1.404(5)
C2 C7 1.404(6)
C3 C4 1.365(6)
C3 H3 0.9500
C4 C5 1.411(6)
C4 H4 0.9500
C5 C6 1.363(6)
C5 H5 0.9500
C6 C7 1.414(6)
C6 H6 0.9500
C7 C8 1.432(5)
C9 C10 1.513(5)
C10 C12 1.521(6)
C10 C11 1.545(6)
C10 C13 1.549(5)
C11 H11A 0.9800
C11 H11B 0.9800
C11 H11C 0.9800
C12 H12A 0.9800
C12 H12B 0.9800
C12 H12C 0.9800
C13 C16 1.513(5)
C13 C14 1.530(5)
C13 C15 1.533(5)
C14 H14A 0.9800
C14 H14B 0.9800
C14 H14C 0.9800
C15 H15A 0.9800
C15 H15B 0.9800
C15 H15C 0.9800
C16 C17 1.370(5)
C17 C18 1.374(5)
C17 H17 0.9500
C18 C19 1.516(5)
C19 C20 1.518(5)
C19 C21 1.541(5)
C19 C22 1.549(5)
C20 H20A 0.9800
C20 H20B 0.9800
C20 H20C 0.9800
C21 H21A 0.9800
C21 H21B 0.9800
C21 H21C 0.9800
C22 C25 1.518(5)
C22 C24 1.520(5)
C22 C23 1.541(5)
C23 H23A 0.9800
C23 H23B 0.9800
C23 H23C 0.9800
C24 H24A 0.9800
C24 H24B 0.9800
C24 H24C 0.9800
C26 C27 1.442(5)
C27 C32 1.394(6)
C27 C28 1.405(6)
C28 C29 1.372(6)
C28 H28 0.9500
C29 C30 1.397(6)
C29 H29 0.9500
C30 C31 1.364(6)
C30 H30 0.9500
C31 C32 1.409(5)
C31 H31 0.9500
Ni2 N13 1.874(3)
Ni2 N12 1.878(3)
Ni2 N15 1.893(3)
Ni2 N9 1.896(3)
N9 C41 1.361(5)
N9 C34 1.375(5)
N10 C34 1.293(5)
N10 C35 1.383(5)
N11 C42 1.313(5)
N11 C41 1.336(5)
N12 C42 1.356(5)
N12 C49 1.384(5)
N13 C58 1.344(5)
N13 C51 1.387(5)
N14 C58 1.320(5)
N14 C59 1.336(5)
N15 C59 1.360(5)
N15 C66 1.375(5)
N16 C66 1.292(5)
N16 C65 1.382(5)
C34 C66 1.480(5)
C35 C40 1.403(5)
C35 C36 1.405(5)
C36 C37 1.366(6)
C36 H36 0.9500
C37 C38 1.408(6)
C37 H37 0.9500
C38 C39 1.370(6)
C38 H38 0.9500
C39 C40 1.410(6)
C39 H39 0.9500
C40 C41 1.443(5)
C42 C43 1.514(5)
C43 C44 1.524(6)
C43 C45 1.539(5)
C43 C46 1.555(5)
C44 H44A 0.9800
C44 H44B 0.9800
C44 H44C 0.9800
C45 H45A 0.9800
C45 H45B 0.9800
C45 H45C 0.9800
C46 C49 1.513(5)
C46 C48 1.527(5)
C46 C47 1.532(6)
C47 H47A 0.9800
C47 H47B 0.9800
C47 H47C 0.9800
C48 H48A 0.9800
C48 H48B 0.9800
C48 H48C 0.9800
C49 C50 1.378(5)
C50 C51 1.373(5)
C50 H50 0.9500
C51 C52 1.515(5)
C52 C54 1.525(5)
C52 C53 1.538(5)
C52 C55 1.548(6)
C53 H53A 0.9800
C53 H53B 0.9800
C53 H53C 0.9800
C54 H54A 0.9800
C54 H54B 0.9800
C54 H54C 0.9800
C55 C58 1.511(5)
C55 C56 1.525(5)
C55 C57 1.539(5)
C56 H56A 0.9800
C56 H56B 0.9800
C56 H56C 0.9800
C57 H57A 0.9800
C57 H57B 0.9800
C57 H57C 0.9800
C59 C60 1.446(5)
C60 C65 1.401(6)
C60 C61 1.410(6)
C61 C62 1.373(5)
C61 H61 0.9500
C62 C63 1.399(6)
C62 H62 0.9500
C63 C64 1.362(6)
C63 H63 0.9500
C64 C65 1.401(5)
C64 H64 0.9500

loop_
_geom_torsion_atom_site_label_1
_geom_torsion_atom_site_label_2
_geom_torsion_atom_site_label_3
_geom_torsion_atom_site_label_4
_geom_torsion
N4 Ni1 N1 C8 -8.3(3)
N7 Ni1 N1 C8 171.3(3)
N4 Ni1 N1 C1 177.2(3)
N7 Ni1 N1 C1 -3.1(3)
N5 Ni1 N4 C9 -168.1(3)
N1 Ni1 N4 C9 11.4(3)
N5 Ni1 N4 C16 9.6(3)
N1 Ni1 N4 C16 -170.9(3)
N4 Ni1 N5 C25 167.9(3)
N7 Ni1 N5 C25 -11.7(3)
N4 Ni1 N5 C18 -9.9(3)
N7 Ni1 N5 C18 170.5(3)
N5 Ni1 N7 C26 5.9(3)
N1 Ni1 N7 C26 -173.6(3)
N5 Ni1 N7 C33 -175.4(3)
N1 Ni1 N7 C33 5.0(3)
C2 N2 C1 N1 -1.4(6)
C2 N2 C1 C33 175.0(3)
C8 N1 C1 N2 2.2(6)
Ni1 N1 C1 N2 177.2(3)
C8 N1 C1 C33 -174.4(3)
Ni1 N1 C1 C33 0.7(4)
C1 N2 C2 C3 -176.9(3)
C1 N2 C2 C7 0.6(5)
N2 C2 C3 C4 178.0(4)
C7 C2 C3 C4 0.5(6)
C2 C3 C4 C5 1.4(6)
C3 C4 C5 C6 -1.5(6)
C4 C5 C6 C7 -0.3(6)
N2 C2 C7 C6 -179.7(3)
C3 C2 C7 C6 -2.3(6)
N2 C2 C7 C8 -0.7(6)
C3 C2 C7 C8 176.7(4)
C5 C6 C7 C2 2.2(6)
C5 C6 C7 C8 -176.8(4)
C9 N3 C8 N1 4.1(6)
C9 N3 C8 C7 -177.4(4)
C1 N1 C8 N3 176.5(4)
Ni1 N1 C8 N3 2.1(6)
C1 N1 C8 C7 -2.0(5)
Ni1 N1 C8 C7 -176.4(3)
C2 C7 C8 N3 -177.2(4)
C6 C7 C8 N3 1.8(6)
C2 C7 C8 N1 1.4(6)
C6 C7 C8 N1 -179.6(4)
C8 N3 C9 N4 0.0(6)
C8 N3 C9 C10 -177.3(4)
C16 N4 C9 N3 172.0(4)
Ni1 N4 C9 N3 -9.9(6)
C16 N4 C9 C10 -10.5(4)
Ni1 N4 C9 C10 167.6(3)
N3 C9 C10 C12 -32.5(5)
N4 C9 C10 C12 149.8(3)
N3 C9 C10 C11 87.6(4)
N4 C9 C10 C11 -90.2(4)
N3 C9 C10 C13 -156.4(4)
N4 C9 C10 C13 25.8(4)
C9 C10 C13 C16 -28.7(4)
C12 C10 C13 C16 -150.6(3)
C11 C10 C13 C16 83.6(4)
C9 C10 C13 C14 -151.2(3)
C12 C10 C13 C14 87.0(4)
C11 C10 C13 C14 -38.9(5)
C9 C10 C13 C15 84.9(4)
C12 C10 C13 C15 -37.0(4)
C11 C10 C13 C15 -162.8(3)
C9 N4 C16 C17 172.3(4)
Ni1 N4 C16 C17 -5.8(5)
C9 N4 C16 C13 -10.4(4)
Ni1 N4 C16 C13 171.6(2)
C14 C13 C16 C17 -34.1(5)
C15 C13 C16 C17 87.4(5)
C10 C13 C16 C17 -157.2(4)
C14 C13 C16 N4 148.7(3)
C15 C13 C16 N4 -89.9(4)
C10 C13 C16 N4 25.5(4)
N4 C16 C17 C18 -1.7(6)
C13 C16 C17 C18 -178.6(4)
C16 C17 C18 N5 1.4(6)
C16 C17 C18 C19 178.3(4)
C25 N5 C18 C17 -171.8(4)
Ni1 N5 C18 C17 6.3(5)
C25 N5 C18 C19 10.9(4)
Ni1 N5 C18 C19 -171.0(2)
C17 C18 C19 C20 32.5(5)
N5 C18 C19 C20 -150.3(3)
C17 C18 C19 C21 -89.5(4)
N5 C18 C19 C21 87.8(4)
C17 C18 C19 C22 155.3(4)
N5 C18 C19 C22 -27.5(4)
C18 C19 C22 C25 31.1(3)
C20 C19 C22 C25 153.7(3)
C21 C19 C22 C25 -82.4(3)
C18 C19 C22 C24 152.9(3)
C20 C19 C22 C24 -84.5(4)
C21 C19 C22 C24 39.4(4)
C18 C19 C22 C23 -80.5(4)
C20 C19 C22 C23 42.2(4)
C21 C19 C22 C23 166.1(3)
C26 N6 C25 N5 -1.0(6)
C26 N6 C25 C22 177.1(4)
C18 N5 C25 N6 -170.0(4)
Ni1 N5 C25 N6 11.8(6)
C18 N5 C25 C22 11.8(4)
Ni1 N5 C25 C22 -166.4(3)
C24 C22 C25 N6 28.8(5)
C23 C22 C25 N6 -90.6(4)
C19 C22 C25 N6 153.3(3)
C24 C22 C25 N5 -152.7(3)
C23 C22 C25 N5 87.8(4)
C19 C22 C25 N5 -28.3(4)
C25 N6 C26 N7 -6.1(6)
C25 N6 C26 C27 174.2(4)
C33 N7 C26 N6 -176.9(4)
Ni1 N7 C26 N6 1.7(5)
C33 N7 C26 C27 2.8(5)
Ni1 N7 C26 C27 -178.6(3)
N6 C26 C27 C32 179.7(3)
N7 C26 C27 C32 0.0(5)
N6 C26 C27 C28 -1.6(6)
N7 C26 C27 C28 178.6(4)
C32 C27 C28 C29 0.2(6)
C26 C27 C28 C29 -178.4(4)
C27 C28 C29 C30 0.0(6)
C28 C29 C30 C31 -0.2(6)
C29 C30 C31 C32 0.0(6)
C33 N8 C32 C27 2.4(5)
C33 N8 C32 C31 -178.6(4)
C28 C27 C32 N8 178.6(4)
C26 C27 C32 N8 -2.8(5)
C28 C27 C32 C31 -0.4(6)
C26 C27 C32 C31 178.3(4)
C30 C31 C32 N8 -178.7(4)
C30 C31 C32 C27 0.2(6)
C32 N8 C33 N7 0.7(6)
C32 N8 C33 C1 -175.4(3)
C26 N7 C33 N8 -3.4(6)
Ni1 N7 C33 N8 177.8(3)
C26 N7 C33 C1 172.9(3)
Ni1 N7 C33 C1 -5.8(4)
N2 C1 C33 N8 3.1(6)
N1 C1 C33 N8 -180.0(3)
N2 C1 C33 N7 -173.6(3)
N1 C1 C33 N7 3.3(5)
N12 Ni2 N9 C41 10.2(3)
N15 Ni2 N9 C41 -169.9(3)
N12 Ni2 N9 C34 -176.6(3)
N15 Ni2 N9 C34 3.3(3)
N13 Ni2 N12 C42 169.1(3)
N9 Ni2 N12 C42 -10.1(3)
N13 Ni2 N12 C49 -9.5(3)
N9 Ni2 N12 C49 171.3(3)
N12 Ni2 N13 C58 -167.5(3)
N15 Ni2 N13 C58 12.5(3)
N12 Ni2 N13 C51 9.9(3)
N15 Ni2 N13 C51 -170.1(3)
N13 Ni2 N15 C59 -6.2(3)
N9 Ni2 N15 C59 172.9(3)
N13 Ni2 N15 C66 174.4(3)
N9 Ni2 N15 C66 -6.4(3)
C35 N10 C34 N9 3.0(6)
C35 N10 C34 C66 -173.0(3)
C41 N9 C34 N10 -2.2(6)
Ni2 N9 C34 N10 -176.1(3)
C41 N9 C34 C66 174.0(3)
Ni2 N9 C34 C66 0.1(4)
C34 N10 C35 C40 -1.3(5)
C34 N10 C35 C36 176.3(3)
N10 C35 C36 C37 -177.2(3)
C40 C35 C36 C37 0.5(6)
C35 C36 C37 C38 -1.3(6)
C36 C37 C38 C39 0.8(6)
C37 C38 C39 C40 0.5(6)
N10 C35 C40 C39 178.4(3)
C36 C35 C40 C39 0.8(6)
N10 C35 C40 C41 -0.9(5)
C36 C35 C40 C41 -178.4(4)
C38 C39 C40 C35 -1.3(6)
C38 C39 C40 C41 177.9(4)
C42 N11 C41 N9 -1.3(6)
C42 N11 C41 C40 179.7(4)
C34 N9 C41 N11 -179.4(4)
Ni2 N9 C41 N11 -6.3(6)
C34 N9 C41 C40 -0.3(5)
Ni2 N9 C41 C40 172.8(3)
C35 C40 C41 N11 -179.2(3)
C39 C40 C41 N11 1.6(6)
C35 C40 C41 N9 1.7(5)
C39 C40 C41 N9 -177.6(4)
C41 N11 C42 N12 0.9(6)
C41 N11 C42 C43 177.3(4)
C49 N12 C42 N11 -174.3(4)
Ni2 N12 C42 N11 6.9(6)
C49 N12 C42 C43 9.1(4)
Ni2 N12 C42 C43 -169.7(2)
N11 C42 C43 C44 35.4(5)
N12 C42 C43 C44 -147.6(3)
N11 C42 C43 C45 -84.2(4)
N12 C42 C43 C45 92.7(4)
N11 C42 C43 C46 159.4(3)
N12 C42 C43 C46 -23.7(4)
C42 C43 C46 C49 26.8(4)
C44 C43 C46 C49 149.0(3)
C45 C43 C46 C49 -85.7(3)
C42 C43 C46 C48 149.6(3)
C44 C43 C46 C48 -88.2(4)
C45 C43 C46 C48 37.1(5)
C42 C43 C46 C47 -86.7(4)
C44 C43 C46 C47 35.5(4)
C45 C43 C46 C47 160.8(3)
C42 N12 C49 C50 -173.2(4)
Ni2 N12 C49 C50 5.6(5)
C42 N12 C49 C46 10.5(4)
Ni2 N12 C49 C46 -170.7(2)
C48 C46 C49 C50 36.7(5)
C47 C46 C49 C50 -84.4(4)
C43 C46 C49 C50 159.5(4)
C48 C46 C49 N12 -147.1(3)
C47 C46 C49 N12 91.7(4)
C43 C46 C49 N12 -24.3(4)
N12 C49 C50 C51 1.6(6)
C46 C49 C50 C51 177.3(4)
C49 C50 C51 N13 -1.2(6)
C49 C50 C51 C52 -179.8(4)
C58 N13 C51 C50 171.3(3)
Ni2 N13 C51 C50 -6.5(5)
C58 N13 C51 C52 -9.9(4)
Ni2 N13 C51 C52 172.4(2)
C50 C51 C52 C54 -31.5(5)
N13 C51 C52 C54 149.7(3)
C50 C51 C52 C53 89.3(5)
N13 C51 C52 C53 -89.5(4)
C50 C51 C52 C55 -155.0(4)
N13 C51 C52 C55 26.2(4)
C51 C52 C55 C58 -30.0(3)
C54 C52 C55 C58 -152.3(3)
C53 C52 C55 C58 85.0(4)
C51 C52 C55 C56 -152.3(3)
C54 C52 C55 C56 85.4(4)
C53 C52 C55 C56 -37.3(5)
C51 C52 C55 C57 82.2(4)
C54 C52 C55 C57 -40.1(5)
C53 C52 C55 C57 -162.7(3)
C59 N14 C58 N13 1.3(6)
C59 N14 C58 C55 -177.1(3)
C51 N13 C58 N14 169.4(4)
Ni2 N13 C58 N14 -12.7(6)
C51 N13 C58 C55 -12.1(4)
Ni2 N13 C58 C55 165.8(2)
C56 C55 C58 N14 -29.0(5)
C57 C55 C58 N14 90.1(4)
C52 C55 C58 N14 -153.6(3)
C56 C55 C58 N13 152.3(3)
C57 C55 C58 N13 -88.5(4)
C52 C55 C58 N13 27.8(4)
C58 N14 C59 N15 6.4(6)
C58 N14 C59 C60 -173.8(4)
C66 N15 C59 N14 177.5(4)
Ni2 N15 C59 N14 -1.8(5)
C66 N15 C59 C60 -2.3(5)
Ni2 N15 C59 C60 178.4(3)
N14 C59 C60 C65 177.4(3)
N15 C59 C60 C65 -2.8(5)
N14 C59 C60 C61 -0.2(6)
N15 C59 C60 C61 179.6(3)
C65 C60 C61 C62 -2.1(6)
C59 C60 C61 C62 175.5(4)
C60 C61 C62 C63 0.2(6)
C61 C62 C63 C64 1.7(6)
C62 C63 C64 C65 -1.7(6)
C66 N16 C65 C60 -3.1(5)
C66 N16 C65 C64 178.2(4)
C61 C60 C65 N16 -176.7(4)
C59 C60 C65 N16 5.7(6)
C61 C60 C65 C64 2.0(6)
C59 C60 C65 C64 -175.6(4)
C63 C64 C65 N16 178.6(4)
C63 C64 C65 C60 -0.1(6)
C65 N16 C66 N15 -2.7(6)
C65 N16 C66 C34 174.1(3)
C59 N15 C66 N16 5.5(6)
Ni2 N15 C66 N16 -175.1(3)
C59 N15 C66 C34 -171.5(3)
Ni2 N15 C66 C34 7.9(4)
N10 C34 C66 N16 -5.9(5)
N9 C34 C66 N16 177.6(3)
N10 C34 C66 N15 171.4(3)
N9 C34 C66 N15 -5.1(5)
